data_7106705
loop_
_publ_author_name
'Shu-Jian Chen'
'Juan Li'
B.Dougan
C.Steren
'Xiaoping Wang'
'Xue-Tai Chen'
'Zhenyang Lin'
'Ziling Xue'

_publ_section_title
;
 Unexpected formation of a trinuclear complex containing a Ta(IV)-Ta(IV)
 bond in the reactions of ButN[double bond, length as m-dash]Ta(NMe2)3
 with silanes
;
_journal_name_full Chem.Commun.
_journal_page_first 8685
_journal_paper_doi 10.1039/c1cc12837j
_journal_volume 47
_journal_year 2011
_chemical_formula_moiety C24H64N9OTa3
_chemical_formula_sum 'C24 H64 N9 O Ta3'
_chemical_formula_weight 1037.69
_chemical_name_common 'Tantalum oxo hydride'
_chemical_name_systematic
;
Tantalum oxo hydride
;
_space_group_IT_number 19
_symmetry_cell_setting orthorhombic
_symmetry_space_group_name_Hall 'P 2ac 2ab'
_symmetry_space_group_name_H-M 'P 21 21 21'
_atom_sites_solution_hydrogens geom
_atom_sites_solution_primary direct
_atom_sites_solution_secondary difmap
_audit_creation_method SHELXL-97
_cell_angle_alpha 90.00
_cell_angle_beta 90.00
_cell_angle_gamma 90.00
_cell_formula_units_Z 4
_cell_length_a 9.289(4)
_cell_length_b 17.389(7)
_cell_length_c 23.143(9)
_cell_measurement_temperature 173(2)
_cell_volume 3738(3)
_computing_cell_refinement 'Bruker SMART'
_computing_data_collection 'Bruker SMART'
_computing_data_reduction 'Bruker SAINT'
_computing_molecular_graphics 'Bruker SHELXTL'
_computing_publication_material 'Bruker SHELXTL'
_computing_structure_refinement 'SHELXL-97 (Sheldrick, 2008)'
_computing_structure_solution 'SHELXS-97 (Sheldrick, 2008)'
_diffrn_ambient_temperature 173(2)
_diffrn_measured_fraction_theta_full 1.000
_diffrn_measured_fraction_theta_max 1.000
_diffrn_measurement_device_type 'CCD area detector'
_diffrn_measurement_method multi-scan
_diffrn_radiation_monochromator graphite
_diffrn_radiation_source 'fine-focus sealed tube'
_diffrn_radiation_type MoK\a
_diffrn_radiation_wavelength 0.71073
_diffrn_reflns_av_R_equivalents 0.0675
_diffrn_reflns_av_sigmaI/netI 0.0475
_diffrn_reflns_limit_h_max 12
_diffrn_reflns_limit_h_min -11
_diffrn_reflns_limit_k_max 22
_diffrn_reflns_limit_k_min -22
_diffrn_reflns_limit_l_max 30
_diffrn_reflns_limit_l_min -29
_diffrn_reflns_number 38925
_diffrn_reflns_theta_full 27.50
_diffrn_reflns_theta_max 27.50
_diffrn_reflns_theta_min 1.46
_exptl_absorpt_coefficient_mu 8.787
_exptl_absorpt_correction_T_max 0.2724
_exptl_absorpt_correction_T_min 0.1269
_exptl_absorpt_correction_type multi-scan
_exptl_absorpt_process_details 'SADABS, Bruker (2000)'
_exptl_crystal_colour Yellow
_exptl_crystal_density_diffrn 1.844
_exptl_crystal_density_method 'not measured'
_exptl_crystal_description fragment
_exptl_crystal_F_000 1992
_exptl_crystal_size_max 0.40
_exptl_crystal_size_mid 0.20
_exptl_crystal_size_min 0.20
_refine_diff_density_max 6.897
_refine_diff_density_min -0.829
_refine_diff_density_rms 0.215
_refine_ls_abs_structure_details 'Flack H D (1983), Acta Cryst. A39, 876-881'
_refine_ls_abs_structure_Flack 0.20(2)
_refine_ls_extinction_coef 0.00023(6)
_refine_ls_extinction_expression Fc^*^=kFc[1+0.001xFc^2^\l^3^/sin(2\q)]^-1/4^
_refine_ls_extinction_method SHELXL
_refine_ls_goodness_of_fit_ref 1.071
_refine_ls_hydrogen_treatment mixed
_refine_ls_matrix_type full
_refine_ls_number_parameters 345
_refine_ls_number_reflns 8559
_refine_ls_number_restraints 42
_refine_ls_restrained_S_all 1.070
_refine_ls_R_factor_all 0.0404
_refine_ls_R_factor_gt 0.0394
_refine_ls_shift/su_max 0.416
_refine_ls_shift/su_mean 0.025
_refine_ls_structure_factor_coef Fsqd
_refine_ls_weighting_details 'calc w=1/[\s^2^(Fo^2^)+(0.0561P)^2^+18.8072P] where P=(Fo^2^+2Fc^2^)/3'
_refine_ls_weighting_scheme calc
_refine_ls_wR_factor_gt 0.1076
_refine_ls_wR_factor_ref 0.1082
_reflns_number_gt 8314
_reflns_number_total 8559
_reflns_threshold_expression >2sigma(I)
_cod_data_source_file c1cc12837j.txt
_cod_data_source_block 4
_cod_depositor_comments
;
The following automatic conversions were performed:

'_symmetry_cell_setting' tag value 'orthorhomic' was replaced with
'orthorhombic' value as specified in the replacement file
'/home/robertas/cod-tools/perl-scripts/inputs/replacement_values.lst'.

Automatic conversion script
Id: cif_fix_values 3143 2015-03-26 13:38:13Z robertas 
;
_cod_original_cell_volume 3738(2)
_cod_original_sg_symbol_H-M P2(1)2(1)2(1)
_cod_original_formula_sum C24H64N9OTa3
_cod_database_code 7106705

loop_
_symmetry_equiv_pos_as_xyz
'x, y, z'
'-x+1/2, -y, z+1/2'
'-x, y+1/2, -z+1/2'
'x+1/2, -y+1/2, -z'

loop_
_atom_site_label
_atom_site_type_symbol
_atom_site_fract_x
_atom_site_fract_y
_atom_site_fract_z
_atom_site_U_iso_or_equiv
_atom_site_adp_type
_atom_site_occupancy
_atom_site_symmetry_multiplicity
_atom_site_calc_flag
_atom_site_refinement_flags
_atom_site_disorder_assembly
_atom_site_disorder_group
Ta1 Ta 0.59090(4) 0.952344(19) 0.030927(14) 0.02773(9) Uani 1 1 d . . .
Ta2 Ta 0.69769(4) 1.087811(19) 0.102672(16) 0.03042(10) Uani 1 1 d . . .
Ta3 Ta 0.60839(4) 0.943639(18) 0.179619(14) 0.02815(9) Uani 1 1 d . . .
O1 O 0.7240(6) 0.9744(3) 0.1062(3) 0.0295(12) Uani 1 1 d . . .
N1 N 0.7243(9) 1.0545(5) 0.0087(3) 0.0398(18) Uani 1 1 d . . .
N2 N 0.4829(8) 0.8942(5) 0.1049(3) 0.0339(16) Uani 1 1 d . . .
N3 N 0.6924(9) 1.0586(4) 0.1959(3) 0.0355(16) Uani 1 1 d . . .
N4 N 0.4521(8) 0.9541(5) -0.0223(3) 0.0361(17) Uani 1 1 d . A .
N5 N 0.7128(9) 0.8677(5) 0.0014(3) 0.0381(18) Uani 1 1 d . . .
N6 N 0.5930(11) 1.1874(5) 0.0912(4) 0.045(2) Uani 1 1 d . . .
N7 N 0.9026(10) 1.1245(5) 0.1039(4) 0.050(2) Uani 1 1 d . . .
N8 N 0.4443(11) 0.9417(5) 0.2361(4) 0.050(2) Uani 1 1 d . . .
N9 N 0.7228(10) 0.8692(4) 0.2072(3) 0.0354(17) Uani 1 1 d . B .
C1 C 0.8697(13) 1.0301(8) -0.0093(5) 0.056(3) Uani 1 1 d . . .
H1A H 0.9262 1.0754 -0.0204 0.084 Uiso 1 1 calc R . .
H1B H 0.8622 0.9950 -0.0422 0.084 Uiso 1 1 calc R . .
H1C H 0.9172 1.0038 0.0230 0.084 Uiso 1 1 calc R . .
C2 C 0.6617(16) 1.1100(8) -0.0324(5) 0.060(3) Uani 1 1 d . . .
H2A H 0.6655 1.0885 -0.0715 0.089 Uiso 1 1 calc R . .
H2B H 0.7166 1.1580 -0.0311 0.089 Uiso 1 1 calc R . .
H2C H 0.5613 1.1201 -0.0218 0.089 Uiso 1 1 calc R . .
C3 C 0.3260(10) 0.9102(10) 0.1076(5) 0.066(4) Uani 1 1 d . . .
H3A H 0.2889 0.8955 0.1456 0.099 Uiso 1 1 calc R . .
H3B H 0.2764 0.8805 0.0776 0.099 Uiso 1 1 calc R . .
H3C H 0.3092 0.9652 0.1012 0.099 Uiso 1 1 calc R . .
C4 C 0.4970(14) 0.8112(6) 0.1026(5) 0.053(3) Uani 1 1 d . . .
H4C H 0.4527 0.7920 0.0670 0.080 Uiso 1 1 calc R . .
H4D H 0.4486 0.7883 0.1360 0.080 Uiso 1 1 calc R . .
H4E H 0.5992 0.7973 0.1031 0.080 Uiso 1 1 calc R . .
C5 C 0.7044(14) 1.1081(6) 0.2497(5) 0.047(2) Uani 1 1 d . . .
C6 C 0.8394(17) 1.0819(8) 0.2808(6) 0.072(4) Uani 1 1 d . . .
H6A H 0.9234 1.0913 0.2562 0.108 Uiso 1 1 calc R . .
H6B H 0.8323 1.0269 0.2893 0.108 Uiso 1 1 calc R . .
H6C H 0.8497 1.1107 0.3170 0.108 Uiso 1 1 calc R . .
C7 C 0.5731(19) 1.0994(8) 0.2881(5) 0.067(4) Uani 1 1 d . . .
H7A H 0.5600 1.0450 0.2980 0.100 Uiso 1 1 calc R . .
H7B H 0.4878 1.1181 0.2675 0.100 Uiso 1 1 calc R . .
H7C H 0.5868 1.1294 0.3235 0.100 Uiso 1 1 calc R . .
C8 C 0.7249(16) 1.1910(7) 0.2325(6) 0.060(3) Uani 1 1 d . . .
H8A H 0.6396 1.2089 0.2115 0.090 Uiso 1 1 calc R . .
H8B H 0.8098 1.1955 0.2076 0.090 Uiso 1 1 calc R . .
H8C H 0.7385 1.2224 0.2672 0.090 Uiso 1 1 calc R . .
C9 C 0.3305(10) 0.9680(6) -0.0605(4) 0.051(3) Uani 1 1 d D . .
C10 C 0.232(2) 1.0264(10) -0.0313(9) 0.054(4) Uiso 0.57(2) 1 d PD A 1
H10A H 0.1909 1.0038 0.0038 0.082 Uiso 0.57(2) 1 calc PR A 1
H10B H 0.1540 1.0406 -0.0578 0.082 Uiso 0.57(2) 1 calc PR A 1
H10C H 0.2874 1.0724 -0.0212 0.082 Uiso 0.57(2) 1 calc PR A 1
C11 C 0.243(3) 0.8986(10) -0.0769(11) 0.078(6) Uiso 0.57(2) 1 d PD A 1
H11A H 0.2056 0.8740 -0.0419 0.117 Uiso 0.57(2) 1 calc PR A 1
H11B H 0.3034 0.8622 -0.0981 0.117 Uiso 0.57(2) 1 calc PR A 1
H11C H 0.1621 0.9146 -0.1014 0.117 Uiso 0.57(2) 1 calc PR A 1
C12 C 0.386(2) 1.0061(13) -0.1160(7) 0.069(5) Uiso 0.57(2) 1 d PD A 1
H12A H 0.4522 1.0477 -0.1060 0.104 Uiso 0.57(2) 1 calc PR A 1
H12B H 0.3040 1.0271 -0.1377 0.104 Uiso 0.57(2) 1 calc PR A 1
H12C H 0.4355 0.9678 -0.1397 0.104 Uiso 0.57(2) 1 calc PR A 1
C10B C 0.255(3) 1.0440(10) -0.0536(12) 0.054(4) Uiso 0.43(2) 1 d PD A 2
H10D H 0.1966 1.0431 -0.0185 0.082 Uiso 0.43(2) 1 calc PR A 2
H10E H 0.1934 1.0533 -0.0872 0.082 Uiso 0.43(2) 1 calc PR A 2
H10F H 0.3271 1.0851 -0.0508 0.082 Uiso 0.43(2) 1 calc PR A 2
C11B C 0.220(3) 0.9039(13) -0.0496(14) 0.078(6) Uiso 0.43(2) 1 d PD A 2
H11D H 0.2093 0.8957 -0.0079 0.117 Uiso 0.43(2) 1 calc PR A 2
H11E H 0.2522 0.8563 -0.0679 0.117 Uiso 0.43(2) 1 calc PR A 2
H11F H 0.1264 0.9191 -0.0659 0.117 Uiso 0.43(2) 1 calc PR A 2
C12B C 0.379(3) 0.9596(17) -0.1229(7) 0.069(5) Uiso 0.43(2) 1 d PD A 2
H12D H 0.3709 0.9057 -0.1348 0.104 Uiso 0.43(2) 1 calc PR A 2
H12E H 0.4800 0.9760 -0.1263 0.104 Uiso 0.43(2) 1 calc PR A 2
H12F H 0.3189 0.9917 -0.1479 0.104 Uiso 0.43(2) 1 calc PR A 2
C13 C 0.8461(12) 0.8404(7) 0.0261(6) 0.056(3) Uani 1 1 d . . .
H13A H 0.9251 0.8500 -0.0011 0.084 Uiso 1 1 calc R . .
H13B H 0.8387 0.7851 0.0336 0.084 Uiso 1 1 calc R . .
H13C H 0.8650 0.8676 0.0624 0.084 Uiso 1 1 calc R . .
C14 C 0.6838(15) 0.8201(7) -0.0505(5) 0.056(3) Uani 1 1 d . . .
H14A H 0.6715 0.7662 -0.0390 0.084 Uiso 1 1 calc R . .
H14B H 0.7649 0.8242 -0.0774 0.084 Uiso 1 1 calc R . .
H14C H 0.5958 0.8383 -0.0695 0.084 Uiso 1 1 calc R . .
C15 C 0.4300(17) 1.1936(9) 0.0850(7) 0.075(4) Uani 1 1 d . . .
H15A H 0.4039 1.1907 0.0440 0.113 Uiso 1 1 calc R . .
H15B H 0.3974 1.2428 0.1010 0.113 Uiso 1 1 calc R . .
H15C H 0.3840 1.1513 0.1060 0.113 Uiso 1 1 calc R . .
C16 C 0.6619(18) 1.2645(6) 0.0846(6) 0.062(4) Uani 1 1 d . . .
H16A H 0.6158 1.3012 0.1110 0.094 Uiso 1 1 calc R . .
H16B H 0.6505 1.2824 0.0447 0.094 Uiso 1 1 calc R . .
H16C H 0.7646 1.2607 0.0939 0.094 Uiso 1 1 calc R . .
C17 C 0.9868(19) 1.1732(10) 0.0659(7) 0.084(5) Uani 1 1 d . . .
H17A H 1.0786 1.1481 0.0571 0.125 Uiso 1 1 calc R . .
H17B H 1.0050 1.2226 0.0849 0.125 Uiso 1 1 calc R . .
H17C H 0.9335 1.1819 0.0299 0.125 Uiso 1 1 calc R . .
C18 C 1.0101(15) 1.0861(9) 0.1458(6) 0.074(4) Uani 1 1 d . . .
H18A H 1.0762 1.1250 0.1611 0.111 Uiso 1 1 calc R . .
H18B H 1.0651 1.0466 0.1252 0.111 Uiso 1 1 calc R . .
H18C H 0.9573 1.0623 0.1778 0.111 Uiso 1 1 calc R . .
C19 C 0.3154(15) 0.9871(8) 0.2339(6) 0.060(3) Uani 1 1 d . . .
H19A H 0.3016 1.0133 0.2709 0.089 Uiso 1 1 calc R . .
H19B H 0.2327 0.9536 0.2262 0.089 Uiso 1 1 calc R . .
H19C H 0.3238 1.0254 0.2030 0.089 Uiso 1 1 calc R . .
C20 C 0.4322(17) 0.8881(8) 0.2868(5) 0.064(4) Uani 1 1 d . . .
H20A H 0.3352 0.8660 0.2880 0.096 Uiso 1 1 calc R . .
H20B H 0.4503 0.9166 0.3226 0.096 Uiso 1 1 calc R . .
H20C H 0.5032 0.8467 0.2829 0.096 Uiso 1 1 calc R . .
C21 C 0.8322(12) 0.8178(5) 0.2287(4) 0.052(3) Uani 1 1 d D . .
C22 C 0.765(2) 0.7381(8) 0.2355(8) 0.062(5) Uiso 0.678(19) 1 d PD B 1
H22A H 0.7460 0.7162 0.1973 0.094 Uiso 0.678(19) 1 calc PR B 1
H22B H 0.6751 0.7423 0.2572 0.094 Uiso 0.678(19) 1 calc PR B 1
H22C H 0.8322 0.7046 0.2565 0.094 Uiso 0.678(19) 1 calc PR B 1
C23 C 0.891(2) 0.8429(12) 0.2869(6) 0.077(6) Uiso 0.678(19) 1 d PD B 1
H23A H 0.9675 0.8810 0.2811 0.116 Uiso 0.678(19) 1 calc PR B 1
H23B H 0.9305 0.7982 0.3073 0.116 Uiso 0.678(19) 1 calc PR B 1
H23C H 0.8136 0.8657 0.3099 0.116 Uiso 0.678(19) 1 calc PR B 1
C24 C 0.958(2) 0.8104(13) 0.1865(8) 0.083(6) Uiso 0.678(19) 1 d PD B 1
H24A H 0.9215 0.8136 0.1468 0.124 Uiso 0.678(19) 1 calc PR B 1
H24B H 1.0056 0.7608 0.1922 0.124 Uiso 0.678(19) 1 calc PR B 1
H24C H 1.0266 0.8522 0.1933 0.124 Uiso 0.678(19) 1 calc PR B 1
C22B C 0.819(5) 0.7362(11) 0.2071(15) 0.062(5) Uiso 0.322(19) 1 d PD B 2
H22D H 0.8189 0.7360 0.1648 0.094 Uiso 0.322(19) 1 calc PR B 2
H22E H 0.7293 0.7136 0.2214 0.094 Uiso 0.322(19) 1 calc PR B 2
H22F H 0.9009 0.7059 0.2212 0.094 Uiso 0.322(19) 1 calc PR B 2
C23B C 0.827(5) 0.817(2) 0.2947(6) 0.077(6) Uiso 0.322(19) 1 d PD B 2
H23D H 0.8678 0.8653 0.3095 0.116 Uiso 0.322(19) 1 calc PR B 2
H23E H 0.8834 0.7737 0.3092 0.116 Uiso 0.322(19) 1 calc PR B 2
H23F H 0.7271 0.8123 0.3075 0.116 Uiso 0.322(19) 1 calc PR B 2
C24B C 0.976(3) 0.851(2) 0.2100(18) 0.083(6) Uiso 0.322(19) 1 d PD B 2
H24D H 0.9797 0.8535 0.1678 0.124 Uiso 0.322(19) 1 calc PR B 2
H24E H 1.0539 0.8179 0.2242 0.124 Uiso 0.322(19) 1 calc PR B 2
H24F H 0.9871 0.9027 0.2261 0.124 Uiso 0.322(19) 1 calc PR B 2
H1 H 0.517(9) 1.053(5) 0.076(3) 0.007(19) Uiso 1 1 d . . .

loop_
_atom_site_aniso_label
_atom_site_aniso_U_11
_atom_site_aniso_U_22
_atom_site_aniso_U_33
_atom_site_aniso_U_23
_atom_site_aniso_U_13
_atom_site_aniso_U_12
Ta1 0.02670(16) 0.03279(17) 0.02370(15) -0.00396(12) -0.00123(12) 0.00676(13)
Ta2 0.03649(18) 0.02395(16) 0.03081(17) 0.00385(14) -0.00156(15) -0.00219(14)
Ta3 0.03719(18) 0.02357(15) 0.02368(15) 0.00105(11) -0.00247(13) -0.00315(13)
O1 0.027(3) 0.025(3) 0.036(3) 0.000(2) 0.004(2) 0.002(2)
N1 0.040(4) 0.044(4) 0.036(4) 0.004(3) 0.009(3) -0.003(4)
N2 0.031(4) 0.040(4) 0.030(3) -0.006(3) -0.008(3) -0.004(3)
N3 0.042(4) 0.021(3) 0.043(4) -0.009(3) -0.006(3) -0.004(3)
N4 0.035(4) 0.050(5) 0.023(3) -0.004(3) -0.004(3) 0.018(3)
N5 0.036(4) 0.043(4) 0.035(4) 0.001(3) 0.006(3) 0.016(4)
N6 0.064(6) 0.028(4) 0.043(5) 0.004(3) 0.002(4) 0.011(4)
N7 0.051(5) 0.040(4) 0.059(5) 0.006(4) 0.002(5) -0.020(4)
N8 0.065(6) 0.037(4) 0.047(5) 0.013(4) 0.010(4) 0.008(4)
N9 0.054(5) 0.022(3) 0.031(4) 0.009(3) -0.012(3) 0.000(3)
C1 0.044(6) 0.075(8) 0.049(6) 0.004(6) 0.017(5) 0.002(6)
C2 0.080(9) 0.064(7) 0.035(5) 0.012(5) -0.005(6) -0.003(6)
C3 0.025(5) 0.124(12) 0.048(6) -0.016(8) 0.009(4) -0.016(6)
C4 0.065(7) 0.043(5) 0.052(6) -0.010(5) -0.001(6) -0.024(5)
C5 0.062(7) 0.033(5) 0.046(6) -0.013(4) -0.006(5) -0.003(5)
C6 0.097(11) 0.063(8) 0.058(7) -0.021(6) -0.051(7) 0.007(8)
C7 0.112(12) 0.060(7) 0.029(5) -0.017(5) 0.015(6) -0.021(8)
C8 0.077(9) 0.038(6) 0.066(7) -0.015(5) -0.014(7) -0.001(6)
C9 0.040(5) 0.084(8) 0.028(4) -0.008(5) -0.010(4) 0.019(5)
C13 0.041(6) 0.052(6) 0.074(8) -0.013(6) -0.008(6) 0.020(5)
C14 0.069(8) 0.047(6) 0.052(6) -0.014(5) -0.004(6) 0.034(6)
C15 0.077(10) 0.056(8) 0.094(11) -0.006(7) -0.012(8) 0.024(7)
C16 0.100(11) 0.020(4) 0.068(8) 0.004(4) -0.009(7) -0.004(5)
C17 0.087(11) 0.088(11) 0.076(9) 0.006(8) 0.019(9) -0.049(10)
C18 0.054(7) 0.084(10) 0.084(9) -0.034(8) -0.017(7) -0.020(7)
C19 0.062(7) 0.054(7) 0.063(7) -0.001(6) 0.022(6) -0.004(6)
C20 0.088(10) 0.060(7) 0.044(6) 0.024(5) 0.018(6) -0.013(7)
C21 0.056(7) 0.037(5) 0.062(7) 0.007(5) -0.018(5) 0.012(5)

loop_
_atom_type_symbol
_atom_type_description
_atom_type_scat_dispersion_real
_atom_type_scat_dispersion_imag
_atom_type_scat_source
C C 0.0033 0.0016 'International Tables Vol C Tables 4.2.6.8 and 6.1.1.4'
H H 0.0000 0.0000 'International Tables Vol C Tables 4.2.6.8 and 6.1.1.4'
N N 0.0061 0.0033 'International Tables Vol C Tables 4.2.6.8 and 6.1.1.4'
O O 0.0106 0.0060 'International Tables Vol C Tables 4.2.6.8 and 6.1.1.4'
Ta Ta -0.7052 6.5227 'International Tables Vol C Tables 4.2.6.8 and 6.1.1.4'

loop_
_geom_angle_atom_site_label_1
_geom_angle_atom_site_label_2
_geom_angle_atom_site_label_3
_geom_angle
_geom_angle_site_symmetry_1
_geom_angle_site_symmetry_3
_geom_angle_publ_flag
N4 Ta1 N5 100.8(3) . . ?
N4 Ta1 O1 164.4(3) . . ?
N5 Ta1 O1 94.7(3) . . ?
N4 Ta1 N1 103.2(4) . . ?
N5 Ta1 N1 101.2(3) . . ?
O1 Ta1 N1 74.2(3) . . ?
N4 Ta1 N2 102.3(3) . . ?
N5 Ta1 N2 100.7(3) . . ?
O1 Ta1 N2 73.7(2) . . ?
N1 Ta1 N2 142.3(3) . . ?
H1 Ta2 O1 79(3) . . ?
H1 Ta2 N6 79(3) . . ?
O1 Ta2 N6 157.2(3) . . ?
H1 Ta2 N7 162(2) . . ?
O1 Ta2 N7 101.4(3) . . ?
N6 Ta2 N7 100.8(4) . . ?
H1 Ta2 N3 103(2) . . ?
O1 Ta2 N3 74.7(3) . . ?
N6 Ta2 N3 108.4(3) . . ?
N7 Ta2 N3 94.6(4) . . ?
H1 Ta2 N1 73(2) . . ?
O1 Ta2 N1 76.9(3) . . ?
N6 Ta2 N1 98.4(3) . . ?
N7 Ta2 N1 89.5(4) . . ?
N3 Ta2 N1 151.5(3) . . ?
N9 Ta3 N8 101.9(4) . . ?
N9 Ta3 O1 99.8(3) . . ?
N8 Ta3 O1 158.1(3) . . ?
N9 Ta3 N3 112.9(3) . . ?
N8 Ta3 N3 100.1(4) . . ?
O1 Ta3 N3 73.8(3) . . ?
N9 Ta3 N2 107.7(3) . . ?
N8 Ta3 N2 95.7(4) . . ?
O1 Ta3 N2 74.8(3) . . ?
N3 Ta3 N2 131.9(3) . . ?
Ta2 O1 Ta3 103.0(3) . . ?
Ta2 O1 Ta1 94.1(2) . . ?
Ta3 O1 Ta1 108.4(2) . . ?
C1 N1 C2 111.6(9) . . ?
C1 N1 Ta1 110.2(7) . . ?
C2 N1 Ta1 116.8(7) . . ?
C1 N1 Ta2 116.3(7) . . ?
C2 N1 Ta2 114.1(7) . . ?
Ta1 N1 Ta2 85.5(3) . . ?
C4 N2 C3 106.1(9) . . ?
C4 N2 Ta1 112.5(7) . . ?
C3 N2 Ta1 112.9(8) . . ?
C4 N2 Ta3 111.2(7) . . ?
C3 N2 Ta3 113.8(7) . . ?
Ta1 N2 Ta3 100.5(3) . . ?
C5 N3 Ta3 133.5(7) . . ?
C5 N3 Ta2 131.9(6) . . ?
Ta3 N3 Ta2 92.8(3) . . ?
C9 N4 Ta1 169.7(7) . . ?
C13 N5 C14 107.0(8) . . ?
C13 N5 Ta1 126.8(7) . . ?
C14 N5 Ta1 126.2(7) . . ?
C16 N6 C15 110.6(10) . . ?
C16 N6 Ta2 125.6(9) . . ?
C15 N6 Ta2 123.8(8) . . ?
C17 N7 C18 106.6(11) . . ?
C17 N7 Ta2 133.5(10) . . ?
C18 N7 Ta2 119.0(7) . . ?
C19 N8 C20 107.9(10) . . ?
C19 N8 Ta3 126.9(7) . . ?
C20 N8 Ta3 125.1(8) . . ?
C21 N9 Ta3 171.2(7) . . ?
N3 C5 C8 109.5(9) . . ?
N3 C5 C6 106.3(9) . . ?
C8 C5 C6 107.9(11) . . ?
N3 C5 C7 111.4(9) . . ?
C8 C5 C7 110.6(11) . . ?
C6 C5 C7 110.9(11) . . ?
N4 C9 C10B 116.2(13) . . ?
N4 C9 C11 116.2(14) . . ?
C10B C9 C11 118.7(17) . . ?
N4 C9 C12B 109.2(14) . . ?
C10B C9 C12B 108.9(9) . . ?
C11 C9 C12B 81.1(12) . . ?
N4 C9 C10 107.9(10) . . ?
C10B C9 C10 24.3(10) . . ?
C11 C9 C10 108.7(8) . . ?
C12B C9 C10 131.6(14) . . ?
N4 C9 C12 108.8(12) . . ?
C10B C9 C12 82.2(11) . . ?
C11 C9 C12 108.5(8) . . ?
C12B C9 C12 31.4(10) . . ?
C10 C9 C12 106.5(8) . . ?
N4 C9 C11B 107.4(15) . . ?
C10B C9 C11B 107.9(9) . . ?
C11 C9 C11B 25.6(12) . . ?
C12B C9 C11B 106.7(9) . . ?
C10 C9 C11B 90.4(12) . . ?
C12 C9 C11B 132.5(15) . . ?
N9 C21 C22B 114.3(17) . . ?
N9 C21 C23 112.5(12) . . ?
C22B C21 C23 126.3(18) . . ?
N9 C21 C24B 107(2) . . ?
C22B C21 C24B 109.4(10) . . ?
C23 C21 C24B 80.0(16) . . ?
N9 C21 C24 111.7(12) . . ?
C22B C21 C24 76.7(15) . . ?
C23 C21 C24 108.5(8) . . ?
C24B C21 C24 34.6(14) . . ?
N9 C21 C22 108.1(11) . . ?
C22B C21 C22 31.6(14) . . ?
C23 C21 C22 108.4(8) . . ?
C24B C21 C22 137.0(19) . . ?
C24 C21 C22 107.5(8) . . ?
N9 C21 C23B 109.1(19) . . ?
C22B C21 C23B 108.7(10) . . ?
C23 C21 C23B 29.1(15) . . ?
C24B C21 C23B 108.3(10) . . ?
C24 C21 C23B 132(2) . . ?
C22 C21 C23B 82.9(14) . . ?

loop_
_geom_bond_atom_site_label_1
_geom_bond_atom_site_label_2
_geom_bond_distance
_geom_bond_site_symmetry_2
_geom_bond_publ_flag
Ta1 N4 1.784(7) . ?
Ta1 N5 1.978(8) . ?
Ta1 O1 2.170(6) . ?
Ta1 N1 2.227(9) . ?
Ta1 N2 2.227(8) . ?
Ta2 H1 1.89(8) . ?
Ta2 O1 1.989(6) . ?
Ta2 N6 2.003(8) . ?
Ta2 N7 2.008(9) . ?
Ta2 N3 2.217(8) . ?
Ta2 N1 2.265(8) . ?
Ta3 N9 1.793(8) . ?
Ta3 N8 2.008(10) . ?
Ta3 O1 2.080(6) . ?
Ta3 N3 2.180(7) . ?
Ta3 N2 2.256(7) . ?
N1 C1 1.475(14) . ?
N1 C2 1.473(14) . ?
N2 C4 1.449(14) . ?
N2 C3 1.485(13) . ?
N3 C5 1.517(12) . ?
N4 C9 1.455(11) . ?
N5 C13 1.444(13) . ?
N5 C14 1.485(13) . ?
N6 C16 1.494(14) . ?
N6 C15 1.525(18) . ?
N7 C17 1.450(15) . ?
N7 C18 1.545(18) . ?
N8 C19 1.435(16) . ?
N8 C20 1.503(13) . ?
N9 C21 1.441(12) . ?
C5 C8 1.508(16) . ?
C5 C6 1.516(18) . ?
C5 C7 1.516(19) . ?
C9 C10B 1.504(9) . ?
C9 C11 1.504(9) . ?
C9 C12B 1.520(9) . ?
C9 C10 1.526(9) . ?
C9 C12 1.532(9) . ?
C9 C11B 1.538(10) . ?
C21 C22B 1.510(10) . ?
C21 C23 1.518(9) . ?
C21 C24B 1.516(10) . ?
C21 C24 1.527(9) . ?
C21 C22 1.528(9) . ?
C21 C23B 1.527(10) . ?
